data_1557775
loop_
_publ_author_name
'Li, Baixue'
'Qin, Anjun'
'Tang, Ben Zhong'

_publ_section_title
;
 Metal-free polycycloaddition of aldehyde-activated internal diynes and
 diazides toward post-functionalizable poly(formyl-1,2,3-triazole)s
;
_journal_issue 17
_journal_name_full 'Polymer Chemistry'
_journal_page_first 3075
_journal_page_last 3083
_journal_paper_doi 10.1039/D0PY00193G
_journal_volume 11
_journal_year 2020
_chemical_formula_moiety 'C16 H13 N3 O'
_chemical_formula_sum 'C16 H13 N3 O'
_chemical_formula_weight 263.29
_space_group_crystal_system monoclinic
_space_group_IT_number 14
_space_group_name_Hall '-P 2ybc'
_space_group_name_H-M_alt 'P 1 21/c 1'
_atom_sites_solution_hydrogens geom
_atom_sites_solution_primary dual
_audit_creation_date 2019-05-16
_audit_creation_method
;
Olex2 1.2
(compiled 2018.05.29 svn.r3508 for OlexSys, GUI svn.r5506)
;
_audit_update_record
;
2019-10-12 deposited with the CCDC.	2020-04-09 downloaded from the CCDC.
;
_cell_angle_alpha 90
_cell_angle_beta 109.249(6)
_cell_angle_gamma 90
_cell_formula_units_Z 4
_cell_length_a 13.1254(7)
_cell_length_b 8.1029(4)
_cell_length_c 12.6860(7)
_cell_measurement_reflns_used 4567
_cell_measurement_temperature 120.00(10)
_cell_measurement_theta_max 73.3970
_cell_measurement_theta_min 6.5600
_cell_volume 1273.78(13)
_computing_cell_refinement 'CrysAlisPro 1.171.39.28b (Rigaku OD, 2015)'
_computing_data_collection 'CrysAlisPro 1.171.39.28b (Rigaku OD, 2015)'
_computing_data_reduction 'CrysAlisPro 1.171.39.28b (Rigaku OD, 2015)'
_computing_molecular_graphics 'Olex2 (Dolomanov et al., 2009)'
_computing_publication_material 'Olex2 (Dolomanov et al., 2009)'
_computing_structure_refinement 'ShelXL (Sheldrick, 2015)'
_computing_structure_solution 'ShelXT (Sheldrick, 2015)'
_diffrn_ambient_environment N~2~
_diffrn_ambient_temperature 120.00(10)
_diffrn_detector 'CCD plate'
_diffrn_measured_fraction_theta_full 0.999
_diffrn_measured_fraction_theta_max 0.999
_diffrn_measurement_details
;
List of Runs (angles in degrees, time in seconds):

  # Type    Start    End  Width  t~exp~   \w     \q     \k     \f   Frames
#--------------------------------------------------------------------------
  1  \w    -62.00 -37.00   0.50    0.50    --    0.00 -56.00  44.00   50
  2  \w     18.00  43.00   0.50    0.50    --    5.00  56.00-173.00   50
  3  \w    -57.00 -32.00   0.50    0.50    --    5.00 -56.00  44.00   50
  4  \w   -141.00-116.00   0.50    0.50    --  -98.80 -56.00  44.00   50
  5  \w   -111.00 -60.00   0.50    0.50    --  -98.80  56.00-173.00  102
  6  \w    -41.00   9.00   0.50    0.50    --    0.00 -37.00 -30.00  100
  7  \w    -74.00 -47.00   0.50    0.50    --    0.00 -37.00 -30.00   54
  8  \w    -41.00   7.00   0.50    0.50    --    0.00 -72.00 150.00   96
  9  \w    -85.00 -45.00   0.50    0.50    --    0.00 -72.00 150.00   80
 10  \w   -110.00 -85.00   0.50    0.50    --  -98.80 -19.00-180.00   50
 11  \w    -96.00 -46.00   0.50    0.50    --  -98.80  37.00 -30.00  100
 12  \w   -102.00 -10.00   0.50    0.50    --  -98.80  37.00-180.00  184
 13  \w   -176.00-151.00   0.50    0.50    --  -98.80 -19.00 120.00   50
 14  \w   -186.00 -89.00   0.50    0.50    --  -98.80 -57.00  60.00  194
 15  \w   -141.00 -86.00   0.50    0.50    --  -98.80 -19.00 120.00  110
 16  \w   -103.00 -32.00   0.50    0.50    --  -98.80  37.00  30.00  142
 17  \w   -105.00 -15.00   0.50    0.50    --  -98.80  19.00   0.00  180
;
_diffrn_measurement_device 'four-circle diffractometer'
_diffrn_measurement_device_type 'XtaLAB AFC12 (RCD3): Kappa single'
_diffrn_measurement_method '\w scans'
_diffrn_orient_matrix_type 'CrysAlisPro convention (1999,Acta A55,543-557)'
_diffrn_orient_matrix_UB_11 0.0016346000
_diffrn_orient_matrix_UB_12 0.0550449000
_diffrn_orient_matrix_UB_13 -0.1154898000
_diffrn_orient_matrix_UB_21 -0.0951904000
_diffrn_orient_matrix_UB_22 -0.1156919000
_diffrn_orient_matrix_UB_23 -0.0561240000
_diffrn_orient_matrix_UB_31 -0.0797555000
_diffrn_orient_matrix_UB_32 0.1409888000
_diffrn_orient_matrix_UB_33 -0.0009064000
_diffrn_radiation_monochromator graphite
_diffrn_radiation_probe x-ray
_diffrn_radiation_type CuK\a
_diffrn_radiation_wavelength 1.54184
_diffrn_reflns_av_R_equivalents 0.0240
_diffrn_reflns_av_unetI/netI 0.0211
_diffrn_reflns_Laue_measured_fraction_full 0.999
_diffrn_reflns_Laue_measured_fraction_max 0.999
_diffrn_reflns_limit_h_max 14
_diffrn_reflns_limit_h_min -15
_diffrn_reflns_limit_k_max 9
_diffrn_reflns_limit_k_min -6
_diffrn_reflns_limit_l_max 15
_diffrn_reflns_limit_l_min -14
_diffrn_reflns_number 5898
_diffrn_reflns_point_group_measured_fraction_full 0.999
_diffrn_reflns_point_group_measured_fraction_max 0.999
_diffrn_reflns_theta_full 67.079
_diffrn_reflns_theta_max 67.079
_diffrn_reflns_theta_min 3.567
_diffrn_source 'fine-focus sealed X-ray tube'
_diffrn_source_type 'Enhance (Cu) X-ray Source'
_exptl_absorpt_coefficient_mu 0.713
_exptl_absorpt_correction_T_max 1.00000
_exptl_absorpt_correction_T_min 0.71569
_exptl_absorpt_correction_type multi-scan
_exptl_absorpt_process_details
;
CrysAlisPro 1.171.39.28b (Rigaku Oxford Diffraction, 2015)
Empirical absorption correction using spherical harmonics,
 implemented in SCALE3 ABSPACK scaling algorithm.
;
_exptl_crystal_density_diffrn 1.373
_exptl_crystal_description block
_exptl_crystal_F_000 552
_exptl_crystal_size_max 0.07
_exptl_crystal_size_mid 0.05
_exptl_crystal_size_min 0.05
_refine_diff_density_max 0.256
_refine_diff_density_min -0.397
_refine_diff_density_rms 0.101
_refine_ls_extinction_method none
_refine_ls_goodness_of_fit_ref 1.077
_refine_ls_hydrogen_treatment constr
_refine_ls_matrix_type full
_refine_ls_number_parameters 181
_refine_ls_number_reflns 2269
_refine_ls_number_restraints 0
_refine_ls_restrained_S_all 1.077
_refine_ls_R_factor_all 0.0450
_refine_ls_R_factor_gt 0.0437
_refine_ls_shift/su_max 0.001
_refine_ls_shift/su_mean 0.000
_refine_ls_structure_factor_coef Fsqd
_refine_ls_weighting_details 'w=1/[\s^2^(Fo^2^)+(0.0610P)^2^+0.3595P] where P=(Fo^2^+2Fc^2^)/3'
_refine_ls_weighting_scheme calc
_refine_ls_wR_factor_gt 0.1074
_refine_ls_wR_factor_ref 0.1083
_reflns_Friedel_coverage 0.000
_reflns_number_gt 2151
_reflns_number_total 2269
_reflns_threshold_expression 'I > 2\s(I)'
_cod_data_source_file d0py00193g2.cif
_cod_data_source_block 1
_cod_depositor_comments
;Adding full bibliography for 1557775--1557777.cif.

 Adding full bibliography for 1557775--1557777.cif.
;
_cod_original_cell_volume 1273.78(12)
_cod_database_code 1557775
_shelx_shelxl_version_number 2018/3
_shelx_space_group_comment
;
The symmetry employed for this shelxl refinement is uniquely defined
by the following loop, which should always be used as a source of
symmetry information in preference to the above space-group names.
They are only intended as comments.
;
_reflns_odcompleteness_completeness 99.88
_reflns_odcompleteness_iscentric 1
_reflns_odcompleteness_theta 66.97
_olex2_refinement_description
;
1. Fixed Uiso
 At 1.2 times of:
  All C(H) groups, All C(H,H) groups
2.a Secondary CH2 refined with riding coordinates:
 C00C(H00C,H00D)
2.b Aromatic/amide H refined with riding coordinates:
 C009(H009), C00A(H00A), C00B(H00B), C00D(H00E), C00E(H00F), C00F(H00G),
 C00G(H00H), C00H(H00I), C00I(H00J), C00J(H00K), C00K(H00L)
;
_olex2_submission_special_instructions 'No special instructions were received'
_oxdiff_exptl_absorpt_empirical_details
;
Empirical correction (ABSPACK) includes:
- Absorption correction using spherical harmonics
- Frame scaling
;
_oxdiff_exptl_absorpt_empirical_full_max 1.335
_oxdiff_exptl_absorpt_empirical_full_min 0.659

loop_
_space_group_symop_operation_xyz
'x, y, z'
'-x, y+1/2, -z+1/2'
'-x, -y, -z'
'x, -y-1/2, z-1/2'

loop_
_atom_site_label
_atom_site_type_symbol
_atom_site_fract_x
_atom_site_fract_y
_atom_site_fract_z
_atom_site_U_iso_or_equiv
_atom_site_adp_type
_atom_site_occupancy
_atom_site_site_symmetry_order
_atom_site_calc_flag
_atom_site_refinement_flags_posn
_atom_site_refinement_flags_adp
_atom_site_refinement_flags_occupancy
_atom_site_disorder_assembly
_atom_site_disorder_group
O001 O 0.72910(8) 0.42363(15) 0.71985(8) 0.0453(3) Uani 1 1 d . . . . .
N002 N 0.67656(8) 0.42805(13) 0.48076(8) 0.0248(3) Uani 1 1 d . . . . .
N003 N 0.53936(9) 0.32622(16) 0.35487(9) 0.0334(3) Uani 1 1 d . . . . .
N004 N 0.62938(9) 0.40959(16) 0.37143(9) 0.0356(3) Uani 1 1 d . . . . .
C005 C 0.43290(9) 0.19613(15) 0.45761(10) 0.0229(3) Uani 1 1 d . . . . .
C006 C 0.87584(10) 0.40105(15) 0.54820(10) 0.0248(3) Uani 1 1 d . . . . .
C007 C 0.52817(9) 0.28961(15) 0.45483(9) 0.0221(3) Uani 1 1 d . . . . .
C008 C 0.61683(10) 0.35536(15) 0.53757(10) 0.0233(3) Uani 1 1 d . . . . .
C009 C 0.90401(11) 0.32504(16) 0.46345(11) 0.0284(3) Uani 1 1 d . . . . .
H009 H 0.862725 0.343261 0.389260 0.034 Uiso 1 1 calc R . . . .
C00A C 0.93816(10) 0.37151(16) 0.65851(11) 0.0295(3) Uani 1 1 d . . . . .
H00A H 0.920117 0.421376 0.715989 0.035 Uiso 1 1 calc R . . . .
C00B C 0.41139(10) 0.15961(17) 0.55553(11) 0.0298(3) Uani 1 1 d . . . . .
H00B H 0.458390 0.196232 0.623714 0.036 Uiso 1 1 calc R . . . .
C00C C 0.78032(10) 0.51638(16) 0.51972(11) 0.0291(3) Uani 1 1 d . . . . .
H00C H 0.783856 0.580845 0.585265 0.035 Uiso 1 1 calc R . . . .
H00D H 0.784169 0.592215 0.461994 0.035 Uiso 1 1 calc R . . . .
C00D C 1.05485(10) 0.19393(17) 0.59891(12) 0.0318(3) Uani 1 1 d . . . . .
H00E H 1.114772 0.125043 0.615862 0.038 Uiso 1 1 calc R . . . .
C00E C 1.02683(11) 0.26843(17) 0.68330(11) 0.0332(3) Uani 1 1 d . . . . .
H00F H 1.067937 0.249112 0.757399 0.040 Uiso 1 1 calc R . . . .
C00F C 0.99298(11) 0.22264(17) 0.48887(12) 0.0315(3) Uani 1 1 d . . . . .
H00G H 1.011429 0.172678 0.431669 0.038 Uiso 1 1 calc R . . . .
C00G C 0.36106(11) 0.13852(17) 0.35692(11) 0.0323(3) Uani 1 1 d . . . . .
H00H H 0.374061 0.160557 0.290533 0.039 Uiso 1 1 calc R . . . .
C00H C 0.24986(11) 0.01468(17) 0.45249(12) 0.0337(3) Uani 1 1 d . . . . .
H00I H 0.188632 -0.044642 0.450637 0.040 Uiso 1 1 calc R . . . .
C00I C 0.32095(11) 0.06953(17) 0.55252(12) 0.0328(3) Uani 1 1 d . . . . .
H00J H 0.308005 0.045753 0.618701 0.039 Uiso 1 1 calc R . . . .
C00J C 0.27088(12) 0.04916(19) 0.35473(12) 0.0381(3) Uani 1 1 d . . . . .
H00K H 0.223721 0.011690 0.286884 0.046 Uiso 1 1 calc R . . . .
C00K C 0.64882(12) 0.3583(2) 0.65889(12) 0.0450(4) Uani 1 1 d . . . . .
H00L H 0.603907 0.305815 0.691795 0.054 Uiso 1 1 calc R . . . .

loop_
_atom_site_aniso_label
_atom_site_aniso_U_11
_atom_site_aniso_U_22
_atom_site_aniso_U_33
_atom_site_aniso_U_23
_atom_site_aniso_U_13
_atom_site_aniso_U_12
O001 0.0362(6) 0.0728(8) 0.0261(5) -0.0169(5) 0.0093(4) -0.0108(5)
N002 0.0244(5) 0.0269(6) 0.0226(5) 0.0025(4) 0.0070(4) 0.0027(4)
N003 0.0287(6) 0.0516(7) 0.0193(5) 0.0046(5) 0.0072(4) -0.0052(5)
N004 0.0303(6) 0.0535(7) 0.0217(6) 0.0077(5) 0.0066(5) -0.0056(5)
C005 0.0246(6) 0.0229(6) 0.0220(6) 0.0010(5) 0.0089(5) 0.0060(5)
C006 0.0245(6) 0.0208(6) 0.0290(7) 0.0005(5) 0.0085(5) -0.0045(5)
C007 0.0250(6) 0.0245(6) 0.0174(6) 0.0014(5) 0.0076(5) 0.0061(5)
C008 0.0253(6) 0.0239(6) 0.0220(6) 0.0001(5) 0.0096(5) 0.0038(5)
C009 0.0319(7) 0.0290(7) 0.0248(6) 0.0030(5) 0.0099(5) -0.0035(5)
C00A 0.0313(7) 0.0303(7) 0.0265(7) -0.0036(5) 0.0089(5) -0.0005(5)
C00B 0.0283(7) 0.0390(7) 0.0224(6) 0.0035(5) 0.0088(5) 0.0045(5)
C00C 0.0276(7) 0.0247(6) 0.0342(7) 0.0021(5) 0.0092(6) -0.0014(5)
C00D 0.0259(6) 0.0301(7) 0.0411(8) 0.0047(6) 0.0134(6) 0.0025(5)
C00E 0.0309(7) 0.0363(7) 0.0282(7) 0.0026(6) 0.0040(5) 0.0013(6)
C00F 0.0359(7) 0.0311(7) 0.0337(7) 0.0002(6) 0.0199(6) -0.0009(6)
C00G 0.0357(7) 0.0388(7) 0.0237(7) -0.0048(5) 0.0116(6) -0.0047(6)
C00H 0.0309(7) 0.0255(7) 0.0488(8) 0.0016(6) 0.0186(6) 0.0005(5)
C00I 0.0332(7) 0.0357(7) 0.0347(7) 0.0106(6) 0.0183(6) 0.0079(6)
C00J 0.0371(8) 0.0400(8) 0.0363(8) -0.0102(6) 0.0107(6) -0.0093(6)
C00K 0.0403(8) 0.0730(11) 0.0228(7) -0.0077(7) 0.0119(6) -0.0175(8)

loop_
_atom_type_symbol
_atom_type_description
_atom_type_scat_dispersion_real
_atom_type_scat_dispersion_imag
_atom_type_scat_source
C C 0.0181 0.0091 'International Tables Vol C Tables 4.2.6.8 and 6.1.1.4'
H H 0.0000 0.0000 'International Tables Vol C Tables 4.2.6.8 and 6.1.1.4'
N N 0.0311 0.0180 'International Tables Vol C Tables 4.2.6.8 and 6.1.1.4'
O O 0.0492 0.0322 'International Tables Vol C Tables 4.2.6.8 and 6.1.1.4'

loop_
_geom_angle_atom_site_label_1
_geom_angle_atom_site_label_2
_geom_angle_atom_site_label_3
_geom_angle
_geom_angle_site_symmetry_1
_geom_angle_site_symmetry_3
_geom_angle_publ_flag
N004 N002 C008 110.64(10) . . ?
N004 N002 C00C 117.82(10) . . ?
C008 N002 C00C 131.52(10) . . ?
N004 N003 C007 109.33(10) . . ?
N003 N004 N002 108.03(10) . . ?
C00B C005 C007 123.64(11) . . ?
C00B C005 C00G 118.10(12) . . ?
C00G C005 C007 118.26(11) . . ?
C009 C006 C00C 120.06(11) . . ?
C00A C006 C009 118.96(12) . . ?
C00A C006 C00C 120.98(12) . . ?
N003 C007 C005 119.30(11) . . ?
N003 C007 C008 107.47(11) . . ?
C008 C007 C005 133.23(11) . . ?
N002 C008 C007 104.52(10) . . ?
N002 C008 C00K 122.47(12) . . ?
C007 C008 C00K 133.01(12) . . ?
C00F C009 C006 120.35(12) . . ?
C00E C00A C006 120.36(12) . . ?
C00I C00B C005 120.78(12) . . ?
N002 C00C C006 112.51(10) . . ?
C00E C00D C00F 119.41(12) . . ?
C00D C00E C00A 120.50(12) . . ?
C009 C00F C00D 120.42(13) . . ?
C00J C00G C005 120.70(12) . . ?
C00I C00H C00J 119.04(13) . . ?
C00H C00I C00B 120.68(12) . . ?
C00G C00J C00H 120.71(13) . . ?
O001 C00K C008 124.90(14) . . ?

loop_
_geom_bond_atom_site_label_1
_geom_bond_atom_site_label_2
_geom_bond_distance
_geom_bond_site_symmetry_2
_geom_bond_publ_flag
O001 C00K 1.2048(18) . ?
N002 N004 1.3278(15) . ?
N002 C008 1.3614(16) . ?
N002 C00C 1.4722(16) . ?
N003 N004 1.3163(16) . ?
N003 C007 1.3566(15) . ?
C005 C007 1.4723(17) . ?
C005 C00B 1.3935(17) . ?
C005 C00G 1.3945(18) . ?
C006 C009 1.3907(18) . ?
C006 C00A 1.3893(18) . ?
C006 C00C 1.5090(17) . ?
C007 C008 1.3909(17) . ?
C008 C00K 1.4558(18) . ?
C009 C00F 1.3813(19) . ?
C00A C00E 1.3818(19) . ?
C00B C00I 1.3833(19) . ?
C00D C00E 1.380(2) . ?
C00D C00F 1.384(2) . ?
C00G C00J 1.380(2) . ?
C00H C00I 1.378(2) . ?
C00H C00J 1.385(2) . ?
